data_2107117
loop_
_publ_author_name
'Ottersen, T.'
'Hope, H.'

_publ_section_title
;
 The Structure and Electron Deformation Density Distribution of
 Carbonohydrazide (Carbohydrazide) at 85 K
;
_journal_name_full 'Acta Crystallographica B (24,1968-38,1982)'
_journal_page_first 373
_journal_page_last 378
_journal_volume 35
_journal_year 1979
_chemical_formula_sum 'C H6 N4 O'
_space_group_IT_number 14
_symmetry_space_group_name_Hall '-P 2ybc'
_symmetry_space_group_name_H-M 'P 1 21/c 1'
_cell_angle_alpha 90
_cell_angle_beta 106.17
_cell_angle_gamma 90
_cell_formula_units_Z 4
_cell_length_a 3.625
_cell_length_b 8.794
_cell_length_c 12.456
_cell_volume 381.367
_citation_journal_id_ASTM ACBCAR
_cod_data_source_file Ottersen_ACBCAR_1979_1296.cif
_cod_data_source_block C1H6N4O1
_cod_original_formula_sum 'C1 H6 N4 O1'
_cod_database_code 2107117

loop_
_symmetry_equiv_pos_as_xyz
x,y,z
-x,y+1/2,-z+1/2
-x,-y,-z
x,-y-1/2,z-1/2

loop_
_atom_site_label
_atom_site_type_symbol
_atom_site_fract_x
_atom_site_fract_y
_atom_site_fract_z
_atom_site_occupancy
_atom_site_U_iso_or_equiv
N1 N-2 0.89251 0.23715 0.50403 1 0.0
N2 N-2 0.64397 0.32846 0.42194 1 0.0
H5 H+1 0.228 -0.0476 0.7106 1 0.0
H3 H+1 0.439 0.3664 0.448 1 0.0
O1 O-2 0.91784 0.40923 0.64304 1 0.0
H6 H+1 0.595 0.0119 0.6675 1 0.0
N4 N-2 0.2713 0.03114 0.65547 1 0.0
C1 C+4 0.98837 0.27985 0.6131 1 0.0
H4 H+1 0.3281 0.2106 0.7626 1 0.0
N3 N-2 0.16345 0.17395 0.68966 1 0.0
H2 H+1 0.784 0.4133 0.4017 1 0.0
H1 H+1 0.917 0.1241 0.4794 1 0.0
